data_4340496
loop_
_publ_author_name
'Oshio, Hiroki'
'Yamamoto, Masashi'
'Ito, Tasuku'
'Kawauchi, Hidekazu'
'Koga, Nobuaki'
'Ikoma, Tadaaki'
'Tero-Kubota, Shozo'

_publ_section_title
;
 Experimental and Theoretical Studies on Ferromagnetically Coupled Metal
 Complexes with Imino Nitroxides
;
_journal_coden_ASTM INOCAJ
_journal_issue 22
_journal_name_full 'Inorganic Chemistry'
_journal_page_first 5518
_journal_page_last 5525
_journal_paper_doi 10.1021/ic0102384
_journal_volume 40
_journal_year 2001
_chemical_formula_sum 'C19 H27 Cl2 N5 O2 Zn'
_chemical_formula_weight 493.72
_space_group_IT_number 14
_symmetry_cell_setting monoclinic
_symmetry_space_group_name_Hall '-P 2yn'
_symmetry_space_group_name_H-M 'P 1 21/n 1'
_atom_sites_solution_hydrogens geom
_atom_sites_solution_primary direct
_atom_sites_solution_secondary difmap
_audit_creation_method SHELXL-97
_cell_angle_alpha 90.00
_cell_angle_beta 98.1430(10)
_cell_angle_gamma 90.00
_cell_formula_units_Z 8
_cell_length_a 15.0975(8)
_cell_length_b 12.3488(7)
_cell_length_c 24.2596(13)
_cell_measurement_temperature 203.15
_cell_volume 4477.3(4)
_computing_cell_refinement 'Bruker SMART'
_computing_data_collection 'Bruker SMART'
_computing_data_reduction 'Bruker SHELXTL'
_computing_molecular_graphics 'Bruker SHELXTL'
_computing_publication_material 'Bruker SHELXTL'
_computing_structure_refinement 'SHELXL-97 (Sheldrick, 1997)'
_computing_structure_solution 'SHELXS-97 (Sheldrick, 1990)'
_diffrn_ambient_temperature 203.15
_diffrn_measured_fraction_theta_full 0.962
_diffrn_measured_fraction_theta_max 0.962
_diffrn_measurement_device_type 'CCD area detector'
_diffrn_measurement_method 'phi and omega scans'
_diffrn_radiation_monochromator graphite
_diffrn_radiation_source 'fine-focus sealed tube'
_diffrn_radiation_type MoK\a
_diffrn_radiation_wavelength 0.71073
_diffrn_reflns_av_R_equivalents 0.0226
_diffrn_reflns_av_sigmaI/netI 0.0239
_diffrn_reflns_limit_h_max 19
_diffrn_reflns_limit_h_min -18
_diffrn_reflns_limit_k_max 16
_diffrn_reflns_limit_k_min -15
_diffrn_reflns_limit_l_max 31
_diffrn_reflns_limit_l_min -16
_diffrn_reflns_number 30404
_diffrn_reflns_theta_full 27.57
_diffrn_reflns_theta_max 27.57
_diffrn_reflns_theta_min 1.50
_exptl_absorpt_coefficient_mu 1.361
_exptl_absorpt_correction_T_max 1.000
_exptl_absorpt_correction_T_min 0.898
_exptl_absorpt_correction_type empirical
_exptl_absorpt_process_details sadabs
_exptl_crystal_colour red
_exptl_crystal_density_diffrn 1.465
_exptl_crystal_density_method 'not measured'
_exptl_crystal_description plate
_exptl_crystal_F_000 2288
_exptl_crystal_size_max 0.1
_exptl_crystal_size_mid 0.1
_exptl_crystal_size_min 0.3
_refine_diff_density_max 0.991
_refine_diff_density_min -0.368
_refine_diff_density_rms 0.065
_refine_ls_extinction_method none
_refine_ls_goodness_of_fit_ref 1.052
_refine_ls_hydrogen_treatment mixed
_refine_ls_matrix_type full
_refine_ls_number_parameters 539
_refine_ls_number_reflns 9983
_refine_ls_number_restraints 0
_refine_ls_restrained_S_all 1.052
_refine_ls_R_factor_all 0.0449
_refine_ls_R_factor_gt 0.0328
_refine_ls_shift/su_max 0.065
_refine_ls_shift/su_mean 0.003
_refine_ls_structure_factor_coef Fsqd
_refine_ls_weighting_details 'calc w=1/[\s^2^(Fo^2^)+(0.0523P)^2^+1.4891P] where P=(Fo^2^+2Fc^2^)/3'
_refine_ls_weighting_scheme calc
_refine_ls_wR_factor_gt 0.0912
_refine_ls_wR_factor_ref 0.0963
_reflns_number_gt 7906
_reflns_number_total 9983
_reflns_threshold_expression >2sigma(I)
_cod_duplicate_entry 4320376
_cod_data_source_file ic0102384.cif
_cod_data_source_block '_[ZnCl2(bisimpy)]'
_cod_depositor_comments
;
The following automatic conversions were performed:

'_cell_measurement_temperature' value '-70' was changed to '203.15' -
it was converted from degrees Celsius(C) to
Kelvins(K).

'_diffrn_ambient_temperature' value '-70' was changed to
'203.15' - it was converted from degrees Celsius(C) to
Kelvins(K).

'_symmetry_cell_setting' value 'Monoclinic' changed to
'monoclinic' according to
/usr/data/users/saulius/automatic-downloads/retrospective/ACS/lib/dictionaries/cif_core.dic
dictionary named 'cif_core.dic' version 2.4.2 from 2011-04-26.

Automatic conversion script
Id: cif_fix_values 2281 2013-09-26 08:29:07Z andrius 
;
_cod_original_sg_symbol_H-M P2(1)/n
_cod_database_code 4340496

loop_
_symmetry_equiv_pos_as_xyz
'x, y, z'
'-x+1/2, y+1/2, -z+1/2'
'-x, -y, -z'
'x-1/2, -y-1/2, z-1/2'

loop_
_atom_site_label
_atom_site_type_symbol
_atom_site_fract_x
_atom_site_fract_y
_atom_site_fract_z
_atom_site_U_iso_or_equiv
_atom_site_adp_type
_atom_site_occupancy
_atom_site_symmetry_multiplicity
_atom_site_calc_flag
_atom_site_refinement_flags
Zn1 Zn 0.860713(15) 0.058160(18) 0.155281(10) 0.02319(7) Uani 1 1 d .
Zn2 Zn 0.653758(16) 0.936277(19) 0.853341(10) 0.02420(7) Uani 1 1 d .
Cl1 Cl 0.98953(3) 0.11406(4) 0.12862(2) 0.03227(13) Uani 1 1 d .
Cl2 Cl 0.83242(4) 0.07220(5) 0.24260(2) 0.03809(14) Uani 1 1 d .
Cl3 Cl 0.52459(4) 0.89107(5) 0.88246(3) 0.03520(13) Uani 1 1 d .
Cl4 Cl 0.68755(4) 0.90834(5) 0.76814(2) 0.04033(15) Uani 1 1 d .
O1 O 0.58453(10) 0.22806(12) 0.01588(7) 0.0345(4) Uani 1 1 d .
O2 O 0.79820(11) -0.36248(12) 0.10900(7) 0.0389(4) Uani 1 1 d .
O3 O 0.91948(11) 0.76998(13) 1.00209(7) 0.0418(4) Uani 1 1 d .
O4 O 0.70420(11) 1.35679(12) 0.90688(7) 0.0413(4) Uani 1 1 d .
N1 N 0.75755(10) -0.01830(13) 0.09784(7) 0.0207(3) Uani 1 1 d .
N2 N 0.76827(11) 0.19277(13) 0.11618(7) 0.0220(3) Uani 1 1 d .
N3 N 0.64776(11) 0.23855(13) 0.05612(7) 0.0225(4) Uani 1 1 d .
N4 N 0.89545(11) -0.12014(13) 0.15481(7) 0.0223(4) Uani 1 1 d .
N5 N 0.84845(11) -0.28803(13) 0.13167(7) 0.0255(4) Uani 1 1 d .
N6 N 0.75115(10) 1.01337(13) 0.91379(7) 0.0208(3) Uani 1 1 d .
N7 N 0.74094(11) 0.80103(13) 0.89774(7) 0.0233(4) Uani 1 1 d .
N8 N 0.85667(11) 0.75715(13) 0.96172(7) 0.0248(4) Uani 1 1 d .
N9 N 0.62186(12) 1.11653(13) 0.84829(7) 0.0246(4) Uani 1 1 d .
N10 N 0.65931(12) 1.28301(13) 0.87948(7) 0.0270(4) Uani 1 1 d .
C1 C 0.75587(13) -0.12641(15) 0.09307(8) 0.0207(4) Uani 1 1 d .
C2 C 0.68898(14) -0.17999(16) 0.05790(9) 0.0263(4) Uani 1 1 d .
H2 H 0.6877 -0.2552 0.0561 0.032 Uiso 1 1 calc R
C3 C 0.62464(14) -0.11881(17) 0.02568(9) 0.0279(5) Uani 1 1 d .
H3 H 0.5804 -0.1527 0.0011 0.034 Uiso 1 1 calc R
C4 C 0.62624(13) -0.00662(16) 0.03014(9) 0.0245(4) Uani 1 1 d .
H4 H 0.5836 0.0356 0.0086 0.029 Uiso 1 1 calc R
C5 C 0.69309(13) 0.04075(15) 0.06758(8) 0.0210(4) Uani 1 1 d .
C6 C 0.70356(12) 0.15771(15) 0.07998(8) 0.0202(4) Uani 1 1 d .
C7 C 0.76506(13) 0.31423(15) 0.11711(8) 0.0222(4) Uani 1 1 d .
C8 C 0.66835(13) 0.34165(16) 0.08824(9) 0.0238(4) Uani 1 1 d .
C9 C 0.78639(16) 0.35332(18) 0.17700(9) 0.0346(5) Uani 1 1 d .
H9A H 0.7475 0.3180 0.1994 0.052 Uiso 1 1 calc R
H9B H 0.7777 0.4302 0.1783 0.052 Uiso 1 1 calc R
H9C H 0.8475 0.3363 0.1911 0.052 Uiso 1 1 calc R
C10 C 0.83757(14) 0.35318(17) 0.08406(10) 0.0289(5) Uani 1 1 d .
H10A H 0.8943 0.3241 0.1002 0.043 Uiso 1 1 calc R
H10B H 0.8402 0.4308 0.0850 0.043 Uiso 1 1 calc R
H10C H 0.8239 0.3292 0.0462 0.043 Uiso 1 1 calc R
C11 C 0.65975(16) 0.43736(17) 0.04791(11) 0.0375(6) Uani 1 1 d .
H11A H 0.6955 0.4242 0.0189 0.056 Uiso 1 1 calc R
H11B H 0.6800 0.5022 0.0676 0.056 Uiso 1 1 calc R
H11C H 0.5983 0.4458 0.0319 0.056 Uiso 1 1 calc R
C12 C 0.60065(15) 0.35140(19) 0.12895(11) 0.0391(6) Uani 1 1 d .
H12A H 0.5414 0.3555 0.1086 0.059 Uiso 1 1 calc R
H12B H 0.6128 0.4157 0.1510 0.059 Uiso 1 1 calc R
H12C H 0.6051 0.2892 0.1529 0.059 Uiso 1 1 calc R
C13 C 0.83366(13) -0.17795(15) 0.12692(8) 0.0213(4) Uani 1 1 d .
C14 C 0.97018(14) -0.19328(16) 0.17874(9) 0.0273(5) Uani 1 1 d .
C15 C 0.92758(15) -0.30797(17) 0.17541(10) 0.0332(5) Uani 1 1 d .
C16 C 1.03980(17) -0.1842(2) 0.13756(12) 0.0493(7) Uani 1 1 d .
H16A H 1.0138 -0.2102 0.1016 0.074 Uiso 1 1 calc R
H16B H 1.0915 -0.2269 0.1510 0.074 Uiso 1 1 calc R
H16C H 1.0572 -0.1099 0.1346 0.074 Uiso 1 1 calc R
C17 C 1.01096(19) -0.1553(2) 0.23492(11) 0.0488(7) Uani 1 1 d .
H17A H 1.0370 -0.0851 0.2318 0.073 Uiso 1 1 calc R
H17B H 1.0566 -0.2054 0.2503 0.073 Uiso 1 1 calc R
H17C H 0.9656 -0.1512 0.2589 0.073 Uiso 1 1 calc R
C18 C 0.88828(19) -0.3348(2) 0.22961(11) 0.0497(7) Uani 1 1 d .
H18A H 0.8554 -0.2736 0.2402 0.074 Uiso 1 1 calc R
H18B H 0.9361 -0.3514 0.2588 0.074 Uiso 1 1 calc R
H18C H 0.8490 -0.3961 0.2233 0.074 Uiso 1 1 calc R
C19 C 0.98080(18) -0.4010(2) 0.15921(13) 0.0531(8) Uani 1 1 d .
H19A H 0.9457 -0.4660 0.1585 0.080 Uiso 1 1 calc R
H19B H 1.0340 -0.4090 0.1857 0.080 Uiso 1 1 calc R
H19C H 0.9971 -0.3883 0.1229 0.080 Uiso 1 1 calc R
C20 C 0.75107(13) 1.12107(16) 0.91898(8) 0.0217(4) Uani 1 1 d .
C21 C 0.81413(13) 1.17548(16) 0.95679(8) 0.0245(4) Uani 1 1 d .
H21 H 0.8140 1.2507 0.9591 0.029 Uiso 1 1 calc R
C22 C 0.87674(13) 1.11465(17) 0.99073(9) 0.0264(4) Uani 1 1 d .
H22 H 0.9190 1.1487 1.0166 0.032 Uiso 1 1 calc R
C23 C 0.87615(13) 1.00281(17) 0.98601(9) 0.0247(4) Uani 1 1 d .
H23 H 0.9174 0.9608 1.0088 0.030 Uiso 1 1 calc R
C24 C 0.81260(13) 0.95500(15) 0.94651(8) 0.0214(4) Uani 1 1 d .
C25 C 0.80276(12) 0.83723(15) 0.93508(8) 0.0210(4) Uani 1 1 d .
C26 C 0.74292(13) 0.67987(16) 0.89828(9) 0.0245(4) Uani 1 1 d .
C27 C 0.83624(13) 0.65160(16) 0.93230(9) 0.0250(4) Uani 1 1 d .
C28 C 0.66486(14) 0.64371(17) 0.92731(11) 0.0331(5) Uani 1 1 d .
H28A H 0.6741 0.6683 0.9652 0.050 Uiso 1 1 calc R
H28B H 0.6610 0.5661 0.9266 0.050 Uiso 1 1 calc R
H28C H 0.6103 0.6739 0.9084 0.050 Uiso 1 1 calc R
C29 C 0.72949(19) 0.63816(19) 0.83901(10) 0.0422(6) Uani 1 1 d .
H29A H 0.6699 0.6551 0.8217 0.063 Uiso 1 1 calc R
H29B H 0.7380 0.5611 0.8392 0.063 Uiso 1 1 calc R
H29C H 0.7720 0.6719 0.8186 0.063 Uiso 1 1 calc R
C30 C 0.83767(16) 0.56123(18) 0.97505(11) 0.0396(6) Uani 1 1 d .
H30A H 0.8975 0.5521 0.9939 0.059 Uiso 1 1 calc R
H30B H 0.8178 0.4950 0.9566 0.059 Uiso 1 1 calc R
H30C H 0.7986 0.5796 1.0016 0.059 Uiso 1 1 calc R
C31 C 0.90938(16) 0.6327(2) 0.89627(12) 0.0427(6) Uani 1 1 d .
H31A H 0.9077 0.6892 0.8690 0.064 Uiso 1 1 calc R
H31B H 0.9000 0.5640 0.8778 0.064 Uiso 1 1 calc R
H31C H 0.9666 0.6328 0.9192 0.064 Uiso 1 1 calc R
C32 C 0.67739(13) 1.17327(15) 0.88158(8) 0.0218(4) Uani 1 1 d .
C33 C 0.55778(15) 1.19039(17) 0.81390(9) 0.0298(5) Uani 1 1 d .
C34 C 0.57058(15) 1.30187(17) 0.84415(9) 0.0304(5) Uani 1 1 d .
C35 C 0.46444(17) 1.1444(2) 0.80876(13) 0.0542(8) Uani 1 1 d .
H35A H 0.4623 1.0769 0.7890 0.081 Uiso 1 1 calc R
H35B H 0.4230 1.1944 0.7888 0.081 Uiso 1 1 calc R
H35C H 0.4485 1.1327 0.8452 0.081 Uiso 1 1 calc R
C36 C 0.5896(2) 1.1935(2) 0.75656(10) 0.0581(8) Uani 1 1 d .
H36A H 0.6483 1.2248 0.7601 0.087 Uiso 1 1 calc R
H36B H 0.5489 1.2365 0.7315 0.087 Uiso 1 1 calc R
H36C H 0.5913 1.1212 0.7422 0.087 Uiso 1 1 calc R
C37 C 0.57458(19) 1.4004(2) 0.80823(12) 0.0481(7) Uani 1 1 d .
H37A H 0.5831 1.4637 0.8314 0.072 Uiso 1 1 calc R
H37B H 0.5196 1.4070 0.7832 0.072 Uiso 1 1 calc R
H37C H 0.6236 1.3935 0.7872 0.072 Uiso 1 1 calc R
C38 C 0.50356(18) 1.3204(2) 0.88533(11) 0.0507(7) Uani 1 1 d .
H38A H 0.5010 1.2570 0.9079 0.076 Uiso 1 1 calc R
H38B H 0.4454 1.3347 0.8651 0.076 Uiso 1 1 calc R
H38C H 0.5225 1.3812 0.9087 0.076 Uiso 1 1 calc R

loop_
_atom_site_aniso_label
_atom_site_aniso_U_11
_atom_site_aniso_U_22
_atom_site_aniso_U_33
_atom_site_aniso_U_23
_atom_site_aniso_U_13
_atom_site_aniso_U_12
Zn1 0.02324(13) 0.02171(12) 0.02337(13) -0.00126(9) -0.00104(10) -0.00456(9)
Zn2 0.02523(13) 0.02305(13) 0.02310(13) -0.00219(9) -0.00086(10) -0.00468(9)
Cl1 0.0247(3) 0.0299(3) 0.0417(3) 0.0071(2) 0.0026(2) -0.0049(2)
Cl2 0.0451(3) 0.0426(3) 0.0275(3) 0.0017(2) 0.0085(2) 0.0046(3)
Cl3 0.0263(3) 0.0341(3) 0.0453(3) 0.0098(2) 0.0055(2) -0.0024(2)
Cl4 0.0537(4) 0.0410(3) 0.0266(3) -0.0030(2) 0.0069(3) 0.0050(3)
O1 0.0319(8) 0.0284(8) 0.0374(9) 0.0040(7) -0.0153(7) -0.0030(6)
O2 0.0423(9) 0.0181(7) 0.0500(10) -0.0071(7) -0.0149(8) -0.0042(6)
O3 0.0377(9) 0.0300(8) 0.0498(11) 0.0046(8) -0.0214(8) -0.0026(7)
O4 0.0467(10) 0.0196(7) 0.0509(11) -0.0074(7) -0.0163(8) -0.0028(7)
N1 0.0210(8) 0.0182(8) 0.0223(8) 0.0005(7) 0.0008(7) -0.0017(6)
N2 0.0226(8) 0.0177(8) 0.0249(9) 0.0001(7) 0.0003(7) -0.0014(6)
N3 0.0205(8) 0.0194(8) 0.0262(9) 0.0026(7) -0.0012(7) -0.0021(6)
N4 0.0218(8) 0.0193(8) 0.0252(9) 0.0005(7) 0.0011(7) 0.0001(6)
N5 0.0288(9) 0.0190(8) 0.0268(9) -0.0034(7) -0.0030(7) -0.0003(7)
N6 0.0213(8) 0.0183(8) 0.0226(9) 0.0003(7) 0.0022(7) -0.0014(6)
N7 0.0243(8) 0.0178(8) 0.0273(9) -0.0017(7) 0.0019(7) -0.0015(6)
N8 0.0205(8) 0.0215(8) 0.0312(10) 0.0017(7) -0.0012(7) -0.0021(6)
N9 0.0284(9) 0.0212(8) 0.0228(9) 0.0008(7) -0.0016(7) -0.0010(7)
N10 0.0309(9) 0.0201(8) 0.0278(10) -0.0011(7) -0.0028(8) -0.0009(7)
C1 0.0234(10) 0.0179(9) 0.0207(10) 0.0000(7) 0.0025(8) -0.0010(7)
C2 0.0277(10) 0.0177(9) 0.0321(11) -0.0045(8) -0.0001(9) -0.0030(8)
C3 0.0240(10) 0.0275(11) 0.0302(11) -0.0050(9) -0.0035(9) -0.0043(8)
C4 0.0220(10) 0.0233(10) 0.0269(11) -0.0008(8) -0.0011(8) -0.0011(8)
C5 0.0194(9) 0.0212(9) 0.0224(10) 0.0002(8) 0.0028(8) -0.0015(7)
C6 0.0186(9) 0.0202(9) 0.0219(10) 0.0005(8) 0.0032(8) -0.0010(7)
C7 0.0218(10) 0.0172(9) 0.0266(11) -0.0006(8) 0.0002(8) -0.0010(7)
C8 0.0197(9) 0.0188(9) 0.0325(11) -0.0003(8) 0.0019(8) -0.0021(7)
C9 0.0434(13) 0.0281(11) 0.0303(12) -0.0048(9) -0.0019(10) -0.0027(10)
C10 0.0230(10) 0.0219(10) 0.0424(13) -0.0006(9) 0.0065(9) -0.0035(8)
C11 0.0326(12) 0.0222(11) 0.0532(16) 0.0110(10) -0.0088(11) -0.0030(9)
C12 0.0304(12) 0.0332(12) 0.0564(16) -0.0122(12) 0.0160(11) -0.0035(9)
C13 0.0247(10) 0.0184(9) 0.0205(10) -0.0017(8) 0.0030(8) -0.0011(7)
C14 0.0248(10) 0.0211(10) 0.0344(12) -0.0004(9) -0.0015(9) 0.0028(8)
C15 0.0351(12) 0.0224(10) 0.0370(13) -0.0021(9) -0.0129(10) 0.0025(9)
C16 0.0361(14) 0.0497(16) 0.0638(19) 0.0063(14) 0.0128(13) 0.0017(12)
C17 0.0556(16) 0.0346(13) 0.0491(16) -0.0074(12) -0.0175(13) 0.0043(12)
C18 0.0557(17) 0.0469(15) 0.0446(16) 0.0090(13) 0.0009(13) -0.0104(13)
C19 0.0429(15) 0.0342(13) 0.076(2) -0.0145(14) -0.0142(14) 0.0099(11)
C20 0.0229(10) 0.0208(9) 0.0219(10) -0.0012(8) 0.0052(8) -0.0016(7)
C21 0.0275(10) 0.0194(9) 0.0264(11) -0.0041(8) 0.0032(9) -0.0037(8)
C22 0.0225(10) 0.0283(11) 0.0275(11) -0.0055(9) -0.0001(8) -0.0054(8)
C23 0.0211(10) 0.0261(10) 0.0266(11) -0.0002(8) 0.0016(8) -0.0010(8)
C24 0.0205(9) 0.0207(9) 0.0234(10) -0.0001(8) 0.0049(8) -0.0017(7)
C25 0.0196(9) 0.0193(9) 0.0243(10) 0.0012(8) 0.0036(8) -0.0007(7)
C26 0.0237(10) 0.0179(9) 0.0311(11) -0.0013(8) 0.0014(9) -0.0007(7)
C27 0.0213(10) 0.0172(9) 0.0364(12) 0.0013(8) 0.0033(9) -0.0025(7)
C28 0.0219(10) 0.0229(10) 0.0548(15) -0.0023(10) 0.0067(10) -0.0041(8)
C29 0.0614(17) 0.0289(12) 0.0340(13) -0.0085(10) -0.0020(12) -0.0002(11)
C30 0.0359(13) 0.0274(12) 0.0523(16) 0.0134(11) -0.0053(11) -0.0059(10)
C31 0.0325(13) 0.0316(12) 0.0682(19) -0.0078(12) 0.0214(12) -0.0014(10)
C32 0.0263(10) 0.0182(9) 0.0206(10) 0.0011(8) 0.0027(8) -0.0015(7)
C33 0.0380(12) 0.0218(10) 0.0265(11) 0.0015(9) -0.0064(9) 0.0022(9)
C34 0.0325(11) 0.0252(11) 0.0302(12) 0.0008(9) -0.0077(9) 0.0006(9)
C35 0.0441(15) 0.0352(14) 0.073(2) 0.0030(14) -0.0272(14) -0.0034(11)
C36 0.100(2) 0.0443(16) 0.0285(14) 0.0028(12) 0.0036(15) 0.0216(16)
C37 0.0540(16) 0.0286(12) 0.0553(17) 0.0119(12) -0.0148(13) -0.0047(11)
C38 0.0434(15) 0.0610(18) 0.0465(16) -0.0094(14) 0.0022(13) 0.0104(13)

loop_
_atom_type_symbol
_atom_type_description
_atom_type_scat_dispersion_real
_atom_type_scat_dispersion_imag
_atom_type_scat_source
C C 0.0033 0.0016 'International Tables Vol C Tables 4.2.6.8 and 6.1.1.4'
H H 0.0000 0.0000 'International Tables Vol C Tables 4.2.6.8 and 6.1.1.4'
N N 0.0061 0.0033 'International Tables Vol C Tables 4.2.6.8 and 6.1.1.4'
O O 0.0106 0.0060 'International Tables Vol C Tables 4.2.6.8 and 6.1.1.4'
Cl Cl 0.1484 0.1585 'International Tables Vol C Tables 4.2.6.8 and 6.1.1.4'
Zn Zn 0.2839 1.4301 'International Tables Vol C Tables 4.2.6.8 and 6.1.1.4'

loop_
_geom_angle_atom_site_label_1
_geom_angle_atom_site_label_2
_geom_angle_atom_site_label_3
_geom_angle
N1 Zn1 Cl2 115.52(5)
N1 Zn1 Cl1 121.67(5)
Cl2 Zn1 Cl1 122.78(2)
N1 Zn1 N4 73.58(6)
Cl2 Zn1 N4 98.99(5)
Cl1 Zn1 N4 94.99(5)
N1 Zn1 N2 73.01(6)
Cl2 Zn1 N2 98.62(5)
Cl1 Zn1 N2 99.19(4)
N4 Zn1 N2 146.37(6)
N6 Zn2 Cl4 118.58(5)
N6 Zn2 Cl3 116.00(5)
Cl4 Zn2 Cl3 125.42(3)
N6 Zn2 N9 73.89(6)
Cl4 Zn2 N9 100.14(5)
Cl3 Zn2 N9 94.23(5)
N6 Zn2 N7 73.18(6)
Cl4 Zn2 N7 97.54(5)
Cl3 Zn2 N7 97.92(5)
N9 Zn2 N7 146.98(6)
C1 N1 C5 119.26(16)
C1 N1 Zn1 119.70(13)
C5 N1 Zn1 121.01(13)
C6 N2 C7 108.78(16)
C6 N2 Zn1 113.35(13)
C7 N2 Zn1 137.64(12)
O1 N3 C6 126.57(16)
O1 N3 C8 124.21(16)
C6 N3 C8 109.06(15)
C13 N4 C14 108.63(16)
C13 N4 Zn1 112.99(13)
C14 N4 Zn1 138.37(12)
O2 N5 C13 126.79(17)
O2 N5 C15 123.73(16)
C13 N5 C15 108.88(16)
C20 N6 C24 119.25(17)
C20 N6 Zn2 119.75(13)
C24 N6 Zn2 120.99(13)
C25 N7 C26 109.27(16)
C25 N7 Zn2 112.84(13)
C26 N7 Zn2 137.74(13)
O3 N8 C25 126.59(17)
O3 N8 C27 123.76(16)
C25 N8 C27 109.41(16)
C32 N9 C33 109.32(16)
C32 N9 Zn2 112.62(13)
C33 N9 Zn2 137.87(13)
O4 N10 C32 126.73(17)
O4 N10 C34 123.74(17)
C32 N10 C34 109.18(16)
N1 C1 C2 121.95(18)
N1 C1 C13 112.16(16)
C2 C1 C13 125.84(18)
C3 C2 C1 118.49(18)
C2 C3 C4 119.86(18)
C5 C4 C3 118.31(19)
N1 C5 C4 122.04(18)
N1 C5 C6 111.69(16)
C4 C5 C6 126.27(18)
N2 C6 N3 113.62(17)
N2 C6 C5 120.93(17)
N3 C6 C5 125.44(17)
N2 C7 C9 109.17(16)
N2 C7 C10 106.28(16)
C9 C7 C10 109.37(17)
N2 C7 C8 103.87(15)
C9 C7 C8 114.63(17)
C10 C7 C8 112.99(17)
N3 C8 C12 107.14(16)
N3 C8 C11 109.33(17)
C12 C8 C11 110.49(19)
N3 C8 C7 99.22(15)
C12 C8 C7 113.34(18)
C11 C8 C7 116.32(17)
N4 C13 N5 113.93(17)
N4 C13 C1 120.83(17)
N5 C13 C1 125.24(17)
C17 C14 N4 110.87(18)
C17 C14 C15 116.7(2)
N4 C14 C15 104.26(16)
C17 C14 C16 109.6(2)
N4 C14 C16 104.40(18)
C15 C14 C16 110.19(19)
C19 C15 N5 110.22(19)
C19 C15 C18 110.1(2)
N5 C15 C18 105.80(19)
C19 C15 C14 118.9(2)
N5 C15 C14 99.76(16)
C18 C15 C14 110.83(19)
N6 C20 C21 122.09(18)
N6 C20 C32 112.73(17)
C21 C20 C32 125.18(18)
C22 C21 C20 118.30(18)
C21 C22 C23 119.73(19)
C22 C23 C24 118.47(19)
N6 C24 C23 122.14(18)
N6 C24 C25 111.92(17)
C23 C24 C25 125.94(18)
N7 C25 N8 113.68(17)
N7 C25 C24 121.06(17)
N8 C25 C24 125.26(17)
N7 C26 C29 109.40(18)
N7 C26 C28 106.34(16)
C29 C26 C28 109.34(19)
N7 C26 C27 104.03(15)
C29 C26 C27 114.44(18)
C28 C26 C27 112.81(18)
N8 C27 C31 106.90(17)
N8 C27 C30 109.37(18)
C31 C27 C30 109.74(19)
N8 C27 C26 99.57(15)
C31 C27 C26 113.77(19)
C30 C27 C26 116.55(17)
N9 C32 N10 113.78(18)
N9 C32 C20 120.95(17)
N10 C32 C20 125.25(17)
N9 C33 C35 109.86(18)
N9 C33 C36 105.10(19)
C35 C33 C36 110.1(2)
N9 C33 C34 104.40(16)
C35 C33 C34 115.1(2)
C36 C33 C34 111.7(2)
N10 C34 C37 110.51(19)
N10 C34 C38 105.56(19)
C37 C34 C38 109.9(2)
N10 C34 C33 99.94(16)
C37 C34 C33 117.0(2)
C38 C34 C33 112.9(2)

loop_
_geom_bond_atom_site_label_1
_geom_bond_atom_site_label_2
_geom_bond_distance
Zn1 N1 2.1551(16)
Zn1 Cl2 2.2263(6)
Zn1 Cl1 2.2436(6)
Zn1 N4 2.2639(16)
Zn1 N2 2.2881(16)
Zn2 N6 2.1467(16)
Zn2 Cl4 2.2250(6)
Zn2 Cl3 2.2370(6)
Zn2 N9 2.2770(17)
Zn2 N7 2.2979(16)
O1 N3 1.272(2)
O2 N5 1.267(2)
O3 N8 1.273(2)
O4 N10 1.266(2)
N1 C1 1.340(2)
N1 C5 1.347(2)
N2 C6 1.292(2)
N2 C7 1.501(2)
N3 C6 1.380(2)
N3 C8 1.502(2)
N4 C13 1.288(2)
N4 C14 1.497(2)
N5 C13 1.380(2)
N5 C15 1.502(3)
N6 C20 1.336(3)
N6 C24 1.342(3)
N7 C25 1.285(2)
N7 C26 1.497(2)
N8 C25 1.382(2)
N8 C27 1.497(3)
N9 C32 1.286(3)
N9 C33 1.495(3)
N10 C32 1.382(3)
N10 C34 1.503(3)
C1 C2 1.393(3)
C1 C13 1.478(3)
C2 C3 1.382(3)
C3 C4 1.390(3)
C4 C5 1.388(3)
C5 C6 1.479(3)
C7 C9 1.522(3)
C7 C10 1.524(3)
C7 C8 1.564(3)
C8 C12 1.523(3)
C8 C11 1.528(3)
C14 C17 1.489(3)
C14 C15 1.553(3)
C14 C16 1.553(3)
C15 C19 1.487(3)
C15 C18 1.553(4)
C20 C21 1.397(3)
C20 C32 1.480(3)
C21 C22 1.384(3)
C22 C23 1.386(3)
C23 C24 1.388(3)
C24 C25 1.484(3)
C26 C29 1.513(3)
C26 C28 1.523(3)
C26 C27 1.568(3)
C27 C31 1.520(3)
C27 C30 1.521(3)
C33 C35 1.508(3)
C33 C36 1.535(3)
C33 C34 1.559(3)
C34 C37 1.503(3)
C34 C38 1.536(3)
